data_4300765
loop_
_publ_author_name
'Shengming Liu'
'Christine E. Plecnik'
'Edward A. Meyers'
'Sheldon G. Shore'

_publ_section_title
;
Two Distinct Ln(III)-Cu(I) Cyanide Extended Arrays: Structures and
Synthetic Methodology for Inclusion and Layer Complexes
;
_journal_name_full 'Inorganic Chemistry'
_journal_page_first 282
_journal_page_last 292
_journal_paper_doi 10.1021/ic040113+
_journal_volume 44
_journal_year 2005
_chemical_formula_sum 'C156 H280 Cu24 Er4 N76 O40'
_chemical_formula_weight 6054.56
_space_group_IT_number 14
_symmetry_cell_setting monoclinic
_symmetry_space_group_name_Hall '-P 2ybc'
_symmetry_space_group_name_H-M 'P 1 21/c 1'
_cell_angle_alpha 90.00
_cell_angle_beta 101.670(10)
_cell_angle_gamma 90.00
_cell_formula_units_Z 1
_cell_length_a 15.0805(10)
_cell_length_b 15.6823(10)
_cell_length_c 27.3024(10)
_cell_measurement_temperature 200(2)
_cell_volume 6323.5(6)
_diffrn_ambient_temperature 200(2)
_exptl_crystal_density_diffrn 1.590
_cod_depositor_comments
;
The following automatic conversions were performed:
'_symmetry_cell_setting' value 'Monoclinic' changed to 'monoclinic'
according to '/home/saulius/struct/CIF-dictionaries/cif_core.dic'
dictionary named 'cif_core.dic' version 2.4.1 from 2010-06-29.

Automatic conversion script
Id: cif_fix_enum 1527 2010-12-29 10:47:43Z saulius 
;
_cod_original_sg_symbol_H-M 'P 21/c'
_cod_database_code 4300765

loop_
_symmetry_equiv_pos_as_xyz
'x, y, z'
'-x, y+1/2, -z+1/2'
'-x, -y, -z'
'x, -y-1/2, z-1/2'

loop_
_atom_site_label
_atom_site_type_symbol
_atom_site_fract_x
_atom_site_fract_y
_atom_site_fract_z
_atom_site_U_iso_or_equiv
_atom_site_adp_type
_atom_site_occupancy
_atom_site_symmetry_multiplicity
_atom_site_calc_flag
_atom_site_refinement_flags
_atom_site_disorder_assembly
_atom_site_disorder_group
Er1 Er 0.219921(11) 0.383729(11) 0.628853(6) 0.03388(6) Uani 1 1 d . . .
O1 O 0.09493(19) 0.34218(19) 0.66278(11) 0.0509(7) Uani 1 1 d . . .
C1 C 0.0499(4) 0.3802(3) 0.6905(2) 0.0715(16) Uani 1 1 d . A .
H1 H 0.0792 0.4248 0.7112 0.086 Uiso 1 1 calc . . .
N1 N -0.0325(2) 0.3630(3) 0.69291(14) 0.0512(9) Uani 1 1 d . . .
C1A C -0.0851(6) 0.3080(6) 0.6583(3) 0.074(4) Uiso 0.72(2) 1 d P A 1
C1AA C -0.054(2) 0.260(2) 0.6835(13) 0.123(14) Uiso 0.28(2) 1 d P A 2
C1B C -0.0810(4) 0.4126(4) 0.7244(3) 0.093(2) Uani 1 1 d . A .
H1B1 H -0.1425 0.3900 0.7213 0.139 Uiso 1 1 calc . . .
H1B2 H -0.0839 0.4724 0.7138 0.139 Uiso 1 1 calc . . .
H1B3 H -0.0490 0.4086 0.7594 0.139 Uiso 1 1 calc . . .
O2 O 0.2999(2) 0.3466(2) 0.70635(10) 0.0599(9) Uani 1 1 d . . .
C2 C 0.3073(3) 0.3497(3) 0.75211(16) 0.0483(10) Uani 1 1 d . . .
H2 H 0.2719 0.3901 0.7656 0.058 Uiso 1 1 calc . . .
N2 N 0.3619(2) 0.2994(2) 0.78303(12) 0.0416(8) Uani 1 1 d . . .
C2A C 0.3721(3) 0.3070(3) 0.83718(17) 0.0603(13) Uani 1 1 d . . .
H2A1 H 0.4153 0.2641 0.8537 0.090 Uiso 1 1 calc . . .
H2A2 H 0.3133 0.2979 0.8464 0.090 Uiso 1 1 calc . . .
H2A3 H 0.3946 0.3641 0.8478 0.090 Uiso 1 1 calc . . .
C2B C 0.4180(4) 0.2362(3) 0.76464(19) 0.0665(14) Uani 1 1 d . . .
H2B1 H 0.4543 0.2055 0.7930 0.100 Uiso 1 1 calc . . .
H2B2 H 0.4582 0.2648 0.7458 0.100 Uiso 1 1 calc . . .
H2B3 H 0.3791 0.1958 0.7428 0.100 Uiso 1 1 calc . . .
O3 O 0.2110(2) 0.23615(19) 0.62725(11) 0.0553(8) Uani 1 1 d . . .
C3 C 0.1849(4) 0.1811(3) 0.65317(18) 0.0595(13) Uani 1 1 d . . .
H3 H 0.1371 0.1960 0.6695 0.071 Uiso 1 1 calc . . .
N3 N 0.2169(3) 0.1049(2) 0.66000(14) 0.0572(11) Uani 1 1 d . . .
C3A C 0.2917(5) 0.0801(4) 0.6371(3) 0.095(2) Uani 1 1 d . . .
H3A1 H 0.3093 0.0212 0.6465 0.142 Uiso 1 1 calc . . .
H3A2 H 0.3433 0.1181 0.6488 0.142 Uiso 1 1 calc . . .
H3A3 H 0.2732 0.0842 0.6007 0.142 Uiso 1 1 calc . . .
C3B C 0.1810(5) 0.0420(3) 0.6907(2) 0.0820(18) Uani 1 1 d . . .
H3B1 H 0.2145 -0.0116 0.6911 0.123 Uiso 1 1 calc . . .
H3B2 H 0.1168 0.0320 0.6767 0.123 Uiso 1 1 calc . . .
H3B3 H 0.1879 0.0636 0.7250 0.123 Uiso 1 1 calc . . .
O4 O 0.36528(19) 0.3437(2) 0.61842(11) 0.0566(8) Uani 1 1 d . . .
C4 C 0.4416(3) 0.3406(3) 0.64530(16) 0.0451(10) Uani 1 1 d . . .
H4 H 0.4503 0.3688 0.6767 0.054 Uiso 1 1 calc . . .
N4 N 0.5112(2) 0.3014(2) 0.63398(13) 0.0488(9) Uani 1 1 d . . .
C4A C 0.5033(4) 0.2569(6) 0.5868(2) 0.128(3) Uani 1 1 d . . .
H4A1 H 0.5615 0.2308 0.5849 0.192 Uiso 1 1 calc . . .
H4A2 H 0.4859 0.2974 0.5592 0.192 Uiso 1 1 calc . . .
H4A3 H 0.4569 0.2124 0.5843 0.192 Uiso 1 1 calc . . .
C4B C 0.5995(3) 0.2984(3) 0.66715(18) 0.0555(12) Uani 1 1 d . . .
H4B1 H 0.6413 0.2652 0.6514 0.083 Uiso 1 1 calc . . .
H4B2 H 0.5940 0.2715 0.6988 0.083 Uiso 1 1 calc . . .
H4B3 H 0.6229 0.3565 0.6736 0.083 Uiso 1 1 calc . . .
O5 O 0.21263(18) 0.34586(18) 0.54558(10) 0.0429(6) Uani 1 1 d . . .
C5 C 0.2161(2) 0.2755(3) 0.52422(14) 0.0394(9) Uani 1 1 d . . .
H5 H 0.1890 0.2277 0.5368 0.047 Uiso 1 1 calc . . .
N5 N 0.2544(2) 0.2632(2) 0.48591(11) 0.0394(7) Uani 1 1 d . . .
C5A C 0.3014(4) 0.3317(3) 0.46581(18) 0.0635(13) Uani 1 1 d . . .
H5A1 H 0.3249 0.3105 0.4372 0.095 Uiso 1 1 calc . . .
H5A2 H 0.3517 0.3520 0.4917 0.095 Uiso 1 1 calc . . .
H5A3 H 0.2592 0.3787 0.4550 0.095 Uiso 1 1 calc . . .
C5B C 0.2515(4) 0.1806(3) 0.46103(18) 0.0605(13) Uani 1 1 d . . .
H5B1 H 0.2839 0.1843 0.4334 0.091 Uiso 1 1 calc . . .
H5B2 H 0.1883 0.1646 0.4479 0.091 Uiso 1 1 calc . . .
H5B3 H 0.2802 0.1375 0.4851 0.091 Uiso 1 1 calc . . .
O6 O 0.29126(18) 0.50626(18) 0.60678(11) 0.0470(7) Uani 1 1 d . . .
C6 C 0.3387(3) 0.5188(3) 0.57520(16) 0.0458(10) Uani 1 1 d . . .
H6 H 0.3250 0.4871 0.5450 0.055 Uiso 1 1 calc . . .
N6 N 0.4062(2) 0.5727(2) 0.58076(14) 0.0470(9) Uani 1 1 d . . .
C6A C 0.4290(4) 0.6253(4) 0.6254(2) 0.0760(16) Uani 1 1 d . . .
H6A1 H 0.4804 0.6622 0.6230 0.114 Uiso 1 1 calc . . .
H6A2 H 0.4452 0.5886 0.6549 0.114 Uiso 1 1 calc . . .
H6A3 H 0.3767 0.6606 0.6285 0.114 Uiso 1 1 calc . . .
C6B C 0.4596(4) 0.5849(4) 0.5428(2) 0.0787(17) Uani 1 1 d . . .
H6B1 H 0.5062 0.6281 0.5541 0.118 Uiso 1 1 calc . . .
H6B2 H 0.4202 0.6040 0.5117 0.118 Uiso 1 1 calc . . .
H6B3 H 0.4885 0.5310 0.5369 0.118 Uiso 1 1 calc . . .
O7 O 0.09575(18) 0.45615(18) 0.58281(11) 0.0472(7) Uani 1 1 d . . .
C7 C 0.0838(3) 0.5324(3) 0.57154(15) 0.0420(9) Uani 1 1 d . . .
H7 H 0.1358 0.5669 0.5725 0.050 Uiso 1 1 calc . . .
N7 N 0.0049(2) 0.5682(2) 0.55848(13) 0.0425(8) Uani 1 1 d . . .
C7A C -0.0782(3) 0.5219(3) 0.5577(2) 0.0625(13) Uani 1 1 d . . .
H7A1 H -0.1300 0.5597 0.5464 0.094 Uiso 1 1 calc . . .
H7A2 H -0.0793 0.5011 0.5914 0.094 Uiso 1 1 calc . . .
H7A3 H -0.0817 0.4733 0.5348 0.094 Uiso 1 1 calc . . .
C7B C -0.0055(3) 0.6575(3) 0.5452(2) 0.0756(17) Uani 1 1 d . . .
H7B1 H -0.0701 0.6718 0.5367 0.113 Uiso 1 1 calc . . .
H7B2 H 0.0223 0.6688 0.5164 0.113 Uiso 1 1 calc . . .
H7B3 H 0.0242 0.6924 0.5736 0.113 Uiso 1 1 calc . . .
O8 O 0.1918(2) 0.49647(19) 0.68069(11) 0.0508(7) Uani 1 1 d . . .
C8 C 0.2295(3) 0.5627(3) 0.69918(16) 0.0476(10) Uani 1 1 d . . .
H8 H 0.2922 0.5688 0.6995 0.057 Uiso 1 1 calc . . .
N8 N 0.1897(2) 0.6243(2) 0.71819(13) 0.0463(9) Uani 1 1 d . . .
C8A C 0.2394(3) 0.6973(3) 0.74170(17) 0.0571(12) Uani 1 1 d . . .
H8A1 H 0.1978 0.7362 0.7539 0.086 Uiso 1 1 calc . . .
H8A2 H 0.2678 0.7270 0.7173 0.086 Uiso 1 1 calc . . .
H8A3 H 0.2862 0.6782 0.7699 0.086 Uiso 1 1 calc . . .
C8B C 0.0943(4) 0.6175(3) 0.7200(2) 0.0694(15) Uani 1 1 d . . .
H8B1 H 0.0753 0.6686 0.7358 0.104 Uiso 1 1 calc . . .
H8B2 H 0.0847 0.5671 0.7395 0.104 Uiso 1 1 calc . . .
H8B3 H 0.0584 0.6122 0.6859 0.104 Uiso 1 1 calc . . .
O O 0.4795(3) 0.1918(3) 0.46179(16) 0.0867(12) Uani 1 1 d . . .
C C 0.5538(4) 0.1588(4) 0.47559(19) 0.0638(13) Uani 1 1 d . . .
H0 H 0.5987 0.1921 0.4966 0.077 Uiso 1 1 calc . . .
N N 0.5777(3) 0.0817(3) 0.46424(14) 0.0571(10) Uani 1 1 d . . .
C1' C 0.6702(5) 0.0532(4) 0.4802(3) 0.100(2) Uani 1 1 d . . .
H1'1 H 0.6755 -0.0058 0.4692 0.150 Uiso 1 1 calc . . .
H1'2 H 0.6874 0.0559 0.5167 0.150 Uiso 1 1 calc . . .
H1'3 H 0.7104 0.0900 0.4655 0.150 Uiso 1 1 calc . . .
C1'' C 0.5149(5) 0.0276(4) 0.4316(2) 0.0875(18) Uani 1 1 d . . .
H1'4 H 0.5438 -0.0273 0.4278 0.131 Uiso 1 1 calc . . .
H1'5 H 0.4971 0.0550 0.3988 0.131 Uiso 1 1 calc . . .
H1'6 H 0.4611 0.0184 0.4459 0.131 Uiso 1 1 calc . . .
O' O 0.1347(3) 0.0668(3) 0.53103(17) 0.0985(14) Uani 1 1 d . . .
C' C 0.0786(4) 0.0391(4) 0.5529(2) 0.0760(15) Uani 1 1 d . . .
H' H 0.0942 -0.0126 0.5707 0.091 Uiso 1 1 calc . . .
N' N -0.0048(3) 0.0724(3) 0.55538(19) 0.0806(14) Uani 1 1 d . . .
C2' C -0.0647(5) 0.0300(5) 0.5804(3) 0.107(2) Uani 1 1 d . . .
H2'1 H -0.1200 0.0639 0.5781 0.160 Uiso 1 1 calc . . .
H2'2 H -0.0358 0.0224 0.6157 0.160 Uiso 1 1 calc . . .
H2'3 H -0.0801 -0.0259 0.5650 0.160 Uiso 1 1 calc . . .
C2'' C -0.0334(5) 0.1518(5) 0.5308(3) 0.117(3) Uani 1 1 d . . .
H2'4 H -0.0939 0.1665 0.5362 0.175 Uiso 1 1 calc . . .
H2'5 H -0.0354 0.1461 0.4948 0.175 Uiso 1 1 calc . . .
H2'6 H 0.0094 0.1969 0.5445 0.175 Uiso 1 1 calc . . .
Cu1 Cu 0.76766(4) 0.20010(4) 0.37804(2) 0.05480(15) Uani 1 1 d . . .
Cu2 Cu 0.72727(4) 0.55630(4) 0.65726(2) 0.05594(15) Uani 1 1 d . . .
Cu3 Cu 0.92650(4) -0.19126(4) 0.66536(2) 0.05839(16) Uani 1 1 d . . .
Cu4 Cu 0.46980(4) -0.02370(4) 0.72561(2) 0.04998(14) Uani 1 1 d . . .
Cu5 Cu 0.73131(4) 0.06474(3) 0.65330(2) 0.04860(14) Uani 1 1 d . . .
Cu6 Cu 0.74503(4) 0.31784(4) 0.54250(2) 0.05325(15) Uani 1 1 d . . .
C9A C 1.0424(3) -0.1881(3) 0.64810(17) 0.0483(10) Uani 1 1 d . . .
N9A N 1.1125(3) -0.1876(3) 0.63696(15) 0.0636(11) Uani 1 1 d . . .
C9B C 0.8141(3) -0.3553(3) 0.66845(17) 0.0512(11) Uani 1 1 d . . .
N9B N 0.8620(3) -0.2967(3) 0.67151(18) 0.0709(12) Uani 1 1 d . . .
C9C C 0.3367(3) -0.1523(3) 0.66259(17) 0.0484(10) Uani 1 1 d . . .
N9C N 0.3964(3) -0.1167(2) 0.68747(16) 0.0579(10) Uani 1 1 d . . .
C9D C 0.3600(3) 0.0273(3) 0.80417(17) 0.0503(11) Uani 1 1 d . . .
N9D N 0.4082(3) 0.0067(3) 0.77840(16) 0.0658(11) Uani 1 1 d . . .
C9E C 0.7598(3) 0.2891(3) 0.47794(17) 0.0460(10) Uani 1 1 d . . .
N9E N 0.7650(3) 0.2626(3) 0.43866(17) 0.0651(11) Uani 1 1 d . . .
C9F C 0.8629(3) -0.0879(3) 0.67209(17) 0.0458(10) Uani 1 1 d . . .
N9F N 0.8182(3) -0.0274(3) 0.66896(16) 0.0670(11) Uani 1 1 d . . .
C9G C 0.7278(3) 0.4207(3) 0.57571(17) 0.0507(11) Uani 1 1 d . . .
N9G N 0.7225(3) 0.4789(3) 0.60060(16) 0.0646(11) Uani 1 1 d . . .
C9H C 0.5685(3) 0.0222(3) 0.70194(15) 0.0435(10) Uani 1 1 d . . .
N9H N 0.6281(3) 0.0459(2) 0.68538(14) 0.0511(9) Uani 1 1 d . . .
C9I C 0.7395(3) 0.1582(3) 0.61066(16) 0.0457(10) Uani 1 1 d . . .
N9I N 0.7446(3) 0.2164(3) 0.58529(14) 0.0553(10) Uani 1 1 d . . .

loop_
_atom_site_aniso_label
_atom_site_aniso_U_11
_atom_site_aniso_U_22
_atom_site_aniso_U_33
_atom_site_aniso_U_23
_atom_site_aniso_U_13
_atom_site_aniso_U_12
Er1 0.02917(9) 0.03415(10) 0.03850(10) 0.00227(8) 0.00732(7) 0.00583(7)
O1 0.0466(17) 0.0426(17) 0.070(2) 0.0002(15) 0.0277(15) -0.0010(14)
C1 0.067(3) 0.043(3) 0.115(5) -0.003(3) 0.045(3) -0.008(3)
N1 0.0366(19) 0.064(3) 0.056(2) 0.0137(19) 0.0160(17) 0.0018(18)
C1B 0.079(4) 0.087(4) 0.135(6) 0.019(4) 0.073(4) 0.016(3)
O2 0.0565(19) 0.083(2) 0.0374(17) -0.0006(16) 0.0037(14) 0.0244(18)
C2 0.045(2) 0.055(3) 0.047(3) 0.001(2) 0.012(2) 0.006(2)
N2 0.0437(19) 0.042(2) 0.0386(18) 0.0070(15) 0.0063(15) -0.0002(16)
C2A 0.069(3) 0.070(3) 0.042(2) 0.012(2) 0.010(2) 0.002(3)
C2B 0.079(4) 0.050(3) 0.066(3) 0.000(2) 0.004(3) 0.018(3)
O3 0.085(2) 0.0324(16) 0.0568(18) 0.0059(14) 0.0340(17) 0.0078(15)
C3 0.089(4) 0.037(3) 0.059(3) 0.000(2) 0.031(3) 0.008(2)
N3 0.088(3) 0.034(2) 0.047(2) 0.0049(16) 0.007(2) 0.0073(19)
C3A 0.108(5) 0.071(4) 0.111(5) 0.025(4) 0.037(4) 0.046(4)
C3B 0.117(5) 0.047(3) 0.078(4) 0.024(3) 0.010(3) -0.008(3)
O4 0.0341(16) 0.078(2) 0.0585(18) 0.0051(17) 0.0104(14) 0.0196(16)
C4 0.040(2) 0.045(3) 0.052(2) 0.001(2) 0.014(2) 0.010(2)
N4 0.0351(19) 0.061(2) 0.050(2) 0.0009(18) 0.0092(16) 0.0162(17)
C4A 0.056(4) 0.237(10) 0.082(4) -0.071(5) -0.004(3) 0.049(5)
C4B 0.031(2) 0.064(3) 0.069(3) -0.001(2) 0.005(2) 0.010(2)
O5 0.0455(16) 0.0424(17) 0.0402(15) -0.0005(13) 0.0070(12) 0.0066(13)
C5 0.032(2) 0.048(3) 0.038(2) 0.0039(19) 0.0044(17) 0.0018(18)
N5 0.0409(18) 0.0406(19) 0.0374(17) 0.0027(15) 0.0092(15) 0.0005(15)
C5A 0.085(4) 0.053(3) 0.060(3) 0.004(2) 0.033(3) -0.014(3)
C5B 0.078(4) 0.047(3) 0.062(3) -0.011(2) 0.030(3) -0.007(2)
O6 0.0373(15) 0.0455(17) 0.0622(18) -0.0017(14) 0.0196(14) -0.0065(13)
C6 0.039(2) 0.039(2) 0.060(3) -0.006(2) 0.009(2) -0.0031(19)
N6 0.0345(18) 0.044(2) 0.063(2) 0.0034(18) 0.0119(16) -0.0040(16)
C6A 0.065(3) 0.078(4) 0.080(4) -0.005(3) 0.003(3) -0.031(3)
C6B 0.068(4) 0.072(4) 0.110(5) 0.006(3) 0.050(3) -0.012(3)
O7 0.0355(15) 0.0407(17) 0.0618(18) 0.0051(14) 0.0010(13) 0.0051(13)
C7 0.032(2) 0.046(3) 0.046(2) 0.000(2) 0.0030(17) -0.0005(18)
N7 0.0285(17) 0.044(2) 0.052(2) 0.0002(16) 0.0013(15) 0.0071(15)
C7A 0.034(2) 0.063(3) 0.091(4) 0.004(3) 0.015(2) 0.005(2)
C7B 0.046(3) 0.051(3) 0.116(5) 0.000(3) -0.018(3) 0.009(2)
O8 0.0550(18) 0.0421(17) 0.0587(18) -0.0116(15) 0.0193(15) -0.0055(15)
C8 0.046(2) 0.052(3) 0.044(2) 0.003(2) 0.0071(19) 0.001(2)
N8 0.048(2) 0.037(2) 0.051(2) -0.0014(16) 0.0017(17) 0.0082(16)
C8A 0.074(3) 0.040(3) 0.054(3) -0.004(2) 0.005(2) -0.001(2)
C8B 0.054(3) 0.047(3) 0.105(4) -0.006(3) 0.012(3) 0.014(2)
O 0.064(2) 0.086(3) 0.105(3) -0.018(2) 0.005(2) 0.019(2)
C 0.058(3) 0.069(4) 0.064(3) -0.015(3) 0.011(3) -0.004(3)
N 0.071(3) 0.049(2) 0.051(2) -0.0094(19) 0.013(2) 0.005(2)
C1' 0.081(4) 0.091(5) 0.121(5) -0.017(4) 0.004(4) 0.025(4)
C1'' 0.111(5) 0.070(4) 0.081(4) -0.016(3) 0.018(4) -0.022(4)
O' 0.060(2) 0.124(4) 0.121(3) 0.026(3) 0.042(2) -0.015(2)
C' 0.079(4) 0.072(4) 0.079(4) 0.005(3) 0.018(3) 0.001(3)
N' 0.082(3) 0.073(3) 0.097(3) 0.016(3) 0.043(3) 0.003(3)
C2' 0.106(5) 0.106(5) 0.133(6) 0.017(5) 0.081(5) 0.000(4)
C2'' 0.123(6) 0.076(5) 0.161(7) 0.037(5) 0.053(5) 0.040(4)
Cu1 0.0582(4) 0.0505(3) 0.0570(3) 0.0019(3) 0.0147(3) 0.0008(3)
Cu2 0.0642(4) 0.0495(3) 0.0582(3) 0.0061(3) 0.0219(3) 0.0090(3)
Cu3 0.0521(3) 0.0592(4) 0.0624(4) 0.0009(3) 0.0083(3) 0.0078(3)
Cu4 0.0413(3) 0.0497(3) 0.0607(3) 0.0070(3) 0.0148(2) 0.0018(2)
Cu5 0.0495(3) 0.0469(3) 0.0529(3) -0.0027(3) 0.0186(2) -0.0020(2)
Cu6 0.0528(3) 0.0511(3) 0.0584(3) -0.0015(3) 0.0174(3) -0.0034(3)
C9A 0.043(3) 0.042(3) 0.060(3) -0.002(2) 0.010(2) 0.007(2)
N9A 0.062(3) 0.065(3) 0.062(3) -0.011(2) 0.008(2) 0.001(2)
C9B 0.050(3) 0.045(3) 0.060(3) 0.000(2) 0.016(2) 0.003(2)
N9B 0.063(3) 0.064(3) 0.088(3) 0.000(2) 0.021(2) 0.017(2)
C9C 0.047(3) 0.045(3) 0.057(3) 0.001(2) 0.019(2) -0.002(2)
N9C 0.058(3) 0.051(2) 0.072(3) 0.001(2) 0.029(2) 0.001(2)
C9D 0.054(3) 0.048(3) 0.056(3) 0.004(2) 0.029(2) 0.001(2)
N9D 0.071(3) 0.053(3) 0.074(3) 0.003(2) 0.017(2) -0.009(2)
C9E 0.051(3) 0.043(2) 0.047(2) -0.001(2) 0.017(2) 0.001(2)
N9E 0.057(3) 0.063(3) 0.076(3) 0.005(2) 0.014(2) 0.000(2)
C9F 0.039(2) 0.039(2) 0.064(3) 0.008(2) 0.022(2) 0.006(2)
N9F 0.060(3) 0.071(3) 0.078(3) 0.013(2) 0.033(2) -0.005(2)
C9G 0.061(3) 0.047(3) 0.050(3) 0.004(2) 0.025(2) -0.004(2)
N9G 0.081(3) 0.055(3) 0.070(3) -0.002(2) 0.041(2) -0.011(2)
C9H 0.037(2) 0.049(3) 0.046(2) -0.003(2) 0.0126(19) -0.0002(19)
N9H 0.049(2) 0.050(2) 0.057(2) -0.0033(18) 0.0149(18) 0.0027(18)
C9I 0.047(2) 0.042(3) 0.054(2) 0.000(2) 0.024(2) 0.007(2)
N9I 0.063(3) 0.051(2) 0.056(2) -0.004(2) 0.0221(19) 0.005(2)

loop_
_geom_bond_atom_site_label_1
_geom_bond_atom_site_label_2
_geom_bond_distance
_geom_bond_site_symmetry_2
_geom_bond_publ_flag
Er1 O2 2.289(3) . ?
Er1 O3 2.318(3) . ?
Er1 O7 2.329(3) . ?
Er1 O5 2.331(3) . ?
Er1 O6 2.340(3) . ?
Er1 O4 2.352(3) . ?
Er1 O1 2.354(3) . ?
Er1 O8 2.356(3) . ?
O1 C1 1.264(6) . ?
C1 N1 1.287(6) . ?
C1 H1 0.9500 . ?
N1 C1A 1.401(9) . ?
N1 C1B 1.460(7) . ?
N1 C1AA 1.66(4) . ?
C1B H1B1 0.9800 . ?
C1B H1B2 0.9800 . ?
C1B H1B3 0.9800 . ?
O2 C2 1.233(5) . ?
C2 N2 1.316(5) . ?
C2 H2 0.9500 . ?
N2 C2B 1.456(6) . ?
N2 C2A 1.460(5) . ?
C2A H2A1 0.9800 . ?
C2A H2A2 0.9800 . ?
C2A H2A3 0.9800 . ?
C2B H2B1 0.9800 . ?
C2B H2B2 0.9800 . ?
C2B H2B3 0.9800 . ?
O3 C3 1.231(5) . ?
C3 N3 1.287(6) . ?
C3 H3 0.9500 . ?
N3 C3A 1.449(7) . ?
N3 C3B 1.468(7) . ?
C3A H3A1 0.9800 . ?
C3A H3A2 0.9800 . ?
C3A H3A3 0.9800 . ?
C3B H3B1 0.9800 . ?
C3B H3B2 0.9800 . ?
C3B H3B3 0.9800 . ?
O4 C4 1.234(5) . ?
C4 N4 1.307(5) . ?
C4 H4 0.9500 . ?
N4 C4A 1.449(7) . ?
N4 C4B 1.452(5) . ?
C4A H4A1 0.9800 . ?
C4A H4A2 0.9800 . ?
C4A H4A3 0.9800 . ?
C4B H4B1 0.9800 . ?
C4B H4B2 0.9800 . ?
C4B H4B3 0.9800 . ?
O5 C5 1.254(5) . ?
C5 N5 1.307(5) . ?
C5 H5 0.9500 . ?
N5 C5A 1.455(5) . ?
N5 C5B 1.459(6) . ?
C5A H5A1 0.9800 . ?
C5A H5A2 0.9800 . ?
C5A H5A3 0.9800 . ?
C5B H5B1 0.9800 . ?
C5B H5B2 0.9800 . ?
C5B H5B3 0.9800 . ?
O6 C6 1.242(5) . ?
C6 N6 1.308(5) . ?
C6 H6 0.9500 . ?
N6 C6B 1.449(6) . ?
N6 C6A 1.455(7) . ?
C6A H6A1 0.9800 . ?
C6A H6A2 0.9800 . ?
C6A H6A3 0.9800 . ?
C6B H6B1 0.9800 . ?
C6B H6B2 0.9800 . ?
C6B H6B3 0.9800 . ?
O7 C7 1.238(5) . ?
C7 N7 1.299(5) . ?
C7 H7 0.9500 . ?
N7 C7A 1.446(6) . ?
N7 C7B 1.447(6) . ?
C7A H7A1 0.9800 . ?
C7A H7A2 0.9800 . ?
C7A H7A3 0.9800 . ?
C7B H7B1 0.9800 . ?
C7B H7B2 0.9800 . ?
C7B H7B3 0.9800 . ?
O8 C8 1.242(5) . ?
C8 N8 1.300(5) . ?
C8 H8 0.9500 . ?
N8 C8A 1.445(6) . ?
N8 C8B 1.454(6) . ?
C8A H8A1 0.9800 . ?
C8A H8A2 0.9800 . ?
C8A H8A3 0.9800 . ?
C8B H8B1 0.9800 . ?
C8B H8B2 0.9800 . ?
C8B H8B3 0.9800 . ?
O C 1.222(6) . ?
C N 1.317(6) . ?
C H0 0.9500 . ?
N C1'' 1.438(7) . ?
N C1' 1.446(7) . ?
C1' H1'1 0.9800 . ?
C1' H1'2 0.9800 . ?
C1' H1'3 0.9800 . ?
C1'' H1'4 0.9800 . ?
C1'' H1'5 0.9800 . ?
C1'' H1'6 0.9800 . ?
O' C' 1.210(7) . ?
C' N' 1.376(7) . ?
C' H' 0.9500 . ?
N' C2' 1.406(7) . ?
N' C2'' 1.439(8) . ?
C2' H2'1 0.9800 . ?
C2' H2'2 0.9800 . ?
C2' H2'3 0.9800 . ?
C2'' H2'4 0.9800 . ?
C2'' H2'5 0.9800 . ?
C2'' H2'6 0.9800 . ?
Cu1 C9C 1.888(5) 3_656 ?
Cu1 N9E 1.931(5) . ?
Cu1 N9A 1.943(4) 3_756 ?
Cu2 C9B 1.888(5) 1_565 ?
Cu2 C9D 1.899(4) 2_656 ?
Cu2 N9G 1.956(4) . ?
Cu3 C9A 1.900(5) . ?
Cu3 C9F 1.911(5) . ?
Cu3 N9B 1.943(5) . ?
Cu4 C9H 1.881(4) . ?
Cu4 N9D 1.926(5) . ?
Cu4 N9C 1.992(4) . ?
Cu5 C9I 1.891(5) . ?
Cu5 N9F 1.940(5) . ?
Cu5 N9H 1.957(4) . ?
Cu6 C9E 1.876(4) . ?
Cu6 C9G 1.893(5) . ?
Cu6 N9I 1.975(4) . ?
C9A N9A 1.158(6) . ?
N9A Cu1 1.943(4) 3_756 ?
C9B N9B 1.162(6) . ?
C9B Cu2 1.888(5) 1_545 ?
C9C N9C 1.156(6) . ?
C9C Cu1 1.888(5) 3_656 ?
C9D N9D 1.155(6) . ?
C9D Cu2 1.899(4) 2_646 ?
C9E N9E 1.167(6) . ?
C9F N9F 1.157(6) . ?
C9G N9G 1.151(6) . ?
C9H N9H 1.147(5) . ?
C9I N9I 1.158(5) . ?
